data_1571814
loop_
_publ_author_name
'He, Yan'
'Liu, Yang'
'Zheng, Huijuan'
'Xiang, Zhen'
'Zhou, Zheng'
'Geng, Fengting'
'Geng, Longlong'
'Dikarev, Evgeny V.'
'Han, Haixiang'

_publ_section_title
;
 From cubane-assembled Mn-oxo clusters to monodispersed manganese oxide
 colloidal nanocrystals.
;
_journal_issue 27
_journal_name_full 'Chemical science'
_journal_page_first 10381
_journal_page_last 10391
_journal_paper_doi 10.1039/d4sc01451k
_journal_volume 15
_journal_year 2024
_chemical_formula_moiety 'C48 H88 Mn18 N2 O48'
_chemical_formula_sum 'C50 H96 Mn18 N2 O50'
_chemical_formula_weight 2514.20
_space_group_crystal_system triclinic
_space_group_IT_number 2
_space_group_name_Hall '-P 1'
_space_group_name_H-M_alt 'P -1'
_atom_sites_solution_hydrogens geom
_audit_creation_date 2024-01-12
_audit_creation_method
;
Olex2 1.5
(compiled 2021.12.09 svn.r5202d8cf for OlexSys, GUI svn.r6439)
;
_audit_update_record
;
2024-01-12 deposited with the CCDC.	2024-06-11 downloaded from the CCDC.
;
_cell_angle_alpha 106.181(3)
_cell_angle_beta 99.194(4)
_cell_angle_gamma 90.133(4)
_cell_formula_units_Z 1
_cell_length_a 10.4312(5)
_cell_length_b 13.1605(6)
_cell_length_c 16.2948(8)
_cell_measurement_reflns_used 3041
_cell_measurement_temperature 160
_cell_measurement_theta_max 70.532
_cell_measurement_theta_min 2.864
_cell_volume 2118.14(18)
_computing_cell_refinement 'SAINT V8.40B (?, 2016)'
_computing_data_reduction 'SAINT V8.40B (?, 2016)'
_computing_molecular_graphics 'Olex2 1.5 (Dolomanov et al., 2009)'
_computing_publication_material 'Olex2 1.5 (Dolomanov et al., 2009)'
_computing_structure_refinement 'SHELXL 2018/1 (Sheldrick, 2015)'
_computing_structure_solution 'SHELXT 2018/2 (Sheldrick, 2018)'
_diffrn_ambient_temperature 160
_diffrn_measured_fraction_theta_full 0.997
_diffrn_measured_fraction_theta_max 0.989
_diffrn_measurement_device_type 'CCD area detector'
_diffrn_measurement_method 'phi and omega scans'
_diffrn_radiation_monochromator graphite
_diffrn_radiation_type CuK\a
_diffrn_radiation_wavelength 1.54178
_diffrn_reflns_av_R_equivalents 0.1055
_diffrn_reflns_av_unetI/netI 0.0840
_diffrn_reflns_Laue_measured_fraction_full 0.997
_diffrn_reflns_Laue_measured_fraction_max 0.989
_diffrn_reflns_limit_h_max 12
_diffrn_reflns_limit_h_min -12
_diffrn_reflns_limit_k_max 16
_diffrn_reflns_limit_k_min -16
_diffrn_reflns_limit_l_max 19
_diffrn_reflns_limit_l_min -20
_diffrn_reflns_number 32244
_diffrn_reflns_point_group_measured_fraction_full 0.997
_diffrn_reflns_point_group_measured_fraction_max 0.989
_diffrn_reflns_theta_full 67.679
_diffrn_reflns_theta_max 72.628
_diffrn_reflns_theta_min 2.864
_diffrn_source_current 1.1
_diffrn_source_power 0.05500000000000001
_diffrn_source_voltage 50.0
_exptl_absorpt_coefficient_mu 21.854
_exptl_absorpt_correction_T_max 0.3241
_exptl_absorpt_correction_T_min 0.2029
_exptl_absorpt_correction_type multi-scan
_exptl_absorpt_process_details
;
SADABS-2016/2 (Bruker,2016/2) was used for absorption correction.
wR2(int) was 0.1472 before and 0.0959 after correction.
The Ratio of minimum to maximum transmission is 0.6260.
The \l/2 correction factor is Not present.
;
_exptl_crystal_colour 'dull brown'
_exptl_crystal_colour_lustre dull
_exptl_crystal_colour_primary brown
_exptl_crystal_density_diffrn 1.971
_exptl_crystal_description block
_exptl_crystal_F_000 1260
_exptl_crystal_size_max 0.012
_exptl_crystal_size_mid 0.012
_exptl_crystal_size_min 0.009
_refine_diff_density_max 1.397
_refine_diff_density_min -1.464
_refine_diff_density_rms 0.132
_refine_ls_extinction_method none
_refine_ls_goodness_of_fit_ref 0.928
_refine_ls_hydrogen_treatment constr
_refine_ls_matrix_type full
_refine_ls_number_parameters 518
_refine_ls_number_reflns 8321
_refine_ls_number_restraints 396
_refine_ls_restrained_S_all 0.926
_refine_ls_R_factor_all 0.1306
_refine_ls_R_factor_gt 0.0707
_refine_ls_shift/su_max 0.000
_refine_ls_shift/su_mean 0.000
_refine_ls_structure_factor_coef Fsqd
_refine_ls_weighting_details 'w=1/[\s^2^(Fo^2^)+(0.1275P)^2^] where P=(Fo^2^+2Fc^2^)/3'
_refine_ls_weighting_scheme calc
_refine_ls_wR_factor_gt 0.1820
_refine_ls_wR_factor_ref 0.2192
_reflns_Friedel_coverage 0.000
_reflns_number_gt 4404
_reflns_number_total 8321
_reflns_threshold_expression 'I > 2\s(I)'
_cod_data_source_file d4sc01451k2.cif
_cod_data_source_block hh_CCDC1
_cod_depositor_comments 'Adding full bibliography for 1571813--1571814.cif.'
_cod_database_code 1571814
_shelx_shelxl_version_number 2018/1
_shelx_space_group_comment
;
The symmetry employed for this shelxl refinement is uniquely defined
by the following loop, which should always be used as a source of
symmetry information in preference to the above space-group names.
They are only intended as comments.
;
_shelx_estimated_absorpt_t_max 0.828
_shelx_estimated_absorpt_t_min 0.779
_olex2_refinement_description
;
1. Fixed Uiso
 At 1.2 times of:
  All C(H) groups
 At 1.5 times of:
  All C(H,H,H) groups
2. Rigid bond restraints
 N1, C41, C46, C43, C38, C30
 with sigma for 1-2 distances of 0.01 and sigma for 1-3 distances of 0.01
3. Uiso/Uaniso restraints and constraints
C48 \\sim O48 \\sim C22 \\sim O45 \\sim Mn18: within 2A with sigma of 0.04 and
sigma for terminal atoms of 0.08 within 2A
C48 \\sim C22 \\sim O45 \\sim O48: within 2A with sigma of 0.04 and sigma for
terminal atoms of 0.08 within 2A
C30 \\sim C38 \\sim C43 \\sim C46 \\sim C41 \\sim N1 \\sim Mn16: within 2A with
sigma of 0.04 and sigma for terminal atoms of 0.08 within 2A
All non-hydrogen atoms have similar U: within 2A with sigma of 0.01 and sigma
for terminal atoms of 0.02 within 2A
Uanis(C48) = Uanis(C22) = Uanis(O48) = Uanis(O45)
Uanis(O48) = Uanis(C22) = Uanis(O45)
4. Rigid body (RIGU) restrains
 Mn15, Mn18, O3, O31, O22, O42, O45, C27, C10, C15, C22, C26, C39, O48, C48
 with sigma for 1-2 distances of 0.004 and sigma for 1-3 distances of 0.004
5.a Aromatic/amide H refined with riding coordinates:
 C30(H30), C41(H41), C38(H38), C43(H43), C46(H46)
5.b Idealised Me refined as rotating group:
 C27(H27a,H27b,H27c), C10(H10a,H10b,H10c), C29(H29a,H29b,H29c), C15(H15a,H15b,
 H15c), C31(H31a,H31b,H31c), C18(H18a,H18b,H18c), C33(H33a,H33b,H33c), C35(H35a,
 H35b,H35c), C39(H39a,H39b,H39c), C34(H34a,H34b,H34c), C42(H42a,H42b,H42c),
 C45(H45a,H45b,H45c), C48(H48a,H48b,H48c)
;
_smtbx_masks_special_details
;
A solvent mask was calculated and 40 electrons were 
found in a volume of 188\%A^3^ in 1 void per unit cell. 
This is consistent with the presence of 
2[CH3OH] per Asymmetric Unit 
which account for 36 electrons 
per unit cell.
;
_smtbx_masks_void_probe_radius 1.2
_smtbx_masks_void_truncation_radius 1.2
_olex2_submission_special_instructions 'No special instructions were received'

loop_
_space_group_symop_operation_xyz
'x, y, z'
'-x, -y, -z'

loop_
_atom_site_label
_atom_site_type_symbol
_atom_site_fract_x
_atom_site_fract_y
_atom_site_fract_z
_atom_site_U_iso_or_equiv
_atom_site_adp_type
_atom_site_occupancy
_atom_site_site_symmetry_order
_atom_site_calc_flag
_atom_site_refinement_flags_posn
_atom_site_refinement_flags_adp
_atom_site_refinement_flags_occupancy
_atom_site_disorder_assembly
_atom_site_disorder_group
Mn9 Mn 0.36931(11) 0.52094(10) 0.44695(7) 0.0376(3) Uani 1 1 d . U . . .
Mn5 Mn 0.39622(11) 0.59251(10) 0.63248(7) 0.0400(3) Uani 1 1 d . U . . .
Mn11 Mn 0.34448(12) 0.42546(11) 0.25073(8) 0.0447(3) Uani 1 1 d . U . . .
Mn8 Mn 0.38237(12) 0.77812(11) 0.53390(8) 0.0442(3) Uani 1 1 d . . . . .
Mn13 Mn 0.34767(12) 0.67997(11) 0.33029(8) 0.0461(3) Uani 1 1 d . . . . .
Mn12 Mn 0.35359(12) 0.27954(11) 0.35212(8) 0.0469(3) Uani 1 1 d . U . . .
Mn15 Mn 0.37738(11) 0.35895(10) 0.55719(8) 0.0436(3) Uani 1 1 d . U . . .
Mn16 Mn 0.42298(13) 0.70614(12) 0.82866(8) 0.0506(4) Uani 1 1 d . . . . .
Mn18 Mn 0.38331(15) 0.44641(13) 0.78899(11) 0.0663(4) Uani 1 1 d . . . . .
O3 O 0.2994(5) 0.4865(4) 0.5398(3) 0.0403(11) Uani 1 1 d . U . . .
O25 O 0.2774(5) 0.4114(4) 0.3511(3) 0.0443(11) Uani 1 1 d . U . . .
O13 O 0.4649(5) 0.3239(5) 0.2795(3) 0.0463(12) Uani 1 1 d . U . . .
O27 O 0.4765(5) 0.5504(4) 0.3672(3) 0.0407(11) Uani 1 1 d . U . . .
O10 O 0.2641(5) 0.6537(4) 0.4369(3) 0.0443(12) Uani 1 1 d . U . . .
O29 O 0.2883(5) 0.7445(5) 0.6336(3) 0.0469(13) Uani 1 1 d . U . . .
O15 O 0.4810(5) 0.6178(4) 0.5444(3) 0.0412(11) Uani 1 1 d . U . . .
O31 O 0.4897(5) 0.2411(4) 0.5633(3) 0.0451(12) Uani 1 1 d . U . . .
O18 O 0.3106(5) 0.5707(5) 0.7236(3) 0.0466(12) Uani 1 1 d . U . . .
O33 O 0.4517(5) 0.4331(5) 0.1638(3) 0.0500(13) Uani 1 1 d . U . . .
O22 O 0.2665(5) 0.2713(5) 0.4503(4) 0.0510(13) Uani 1 1 d . U . . .
O35 O 0.2473(5) 0.5442(5) 0.2387(3) 0.0501(13) Uani 1 1 d . U . . .
O26 O 0.2761(6) 0.8943(5) 0.4897(4) 0.0539(14) Uani 1 1 d . U . . .
O37 O 0.4560(6) 0.1632(5) 0.3638(4) 0.0559(14) Uani 1 1 d . U . . .
O30 O 0.2462(6) 0.8214(5) 0.3457(4) 0.0556(14) Uani 1 1 d . U . . .
O39 O 0.3000(6) 0.8121(5) 0.7775(3) 0.0522(14) Uani 1 1 d . U . . .
O34 O 0.2033(6) 0.3082(5) 0.1675(4) 0.0609(16) Uani 1 1 d . U . . .
O41 O 0.2086(6) 0.1990(5) 0.2503(4) 0.0617(16) Uani 1 1 d . U . . .
O38 O 0.4656(7) 0.6796(6) 0.2376(4) 0.0726(18) Uani 1 1 d . U . . .
O43 O 0.3123(7) 0.6895(6) 0.9207(4) 0.0709(18) Uani 1 1 d . U . . .
O42 O 0.2790(7) 0.5159(7) 0.8889(5) 0.085(2) Uani 1 1 d . U . . .
O45 O 0.2743(10) 0.3384(9) 0.6488(7) 0.1217(16) Uani 1 1 d . U . . .
N1 N 0.5541(8) 0.8333(7) 0.9191(5) 0.0670(19) Uani 1 1 d . U . . .
C3 C 0.2648(8) 0.8150(7) 0.7015(5) 0.0470(17) Uani 1 1 d . U . . .
C25 C 0.1605(9) 0.2291(8) 0.1863(7) 0.062(2) Uani 1 1 d . U . . .
C13 C 0.2250(9) 0.8895(8) 0.4135(6) 0.0583(19) Uani 1 1 d . U . . .
C27 C 0.1724(8) 0.5672(8) 0.7061(5) 0.054(2) Uani 1 1 d . U . . .
H27A H 0.143360 0.632209 0.692356 0.081 Uiso 1 1 calc R U . . .
H27B H 0.137989 0.561275 0.757237 0.081 Uiso 1 1 calc R U . . .
H27C H 0.140741 0.505811 0.656807 0.081 Uiso 1 1 calc R U . . .
C10 C 0.4309(9) 0.1450(7) 0.5681(6) 0.055(2) Uani 1 1 d . U . . .
H10A H 0.344452 0.132243 0.532179 0.083 Uiso 1 1 calc R U . . .
H10B H 0.422977 0.151033 0.628358 0.083 Uiso 1 1 calc R U . . .
H10C H 0.485215 0.085783 0.546960 0.083 Uiso 1 1 calc R U . . .
C29 C 0.1270(8) 0.6473(8) 0.4385(6) 0.057(2) Uani 1 1 d . U . . .
H29A H 0.082635 0.599990 0.383467 0.086 Uiso 1 1 calc R U . . .
H29B H 0.092687 0.718065 0.446774 0.086 Uiso 1 1 calc R U . . .
H29C H 0.112216 0.619537 0.486256 0.086 Uiso 1 1 calc R U . . .
C15 C 0.1293(7) 0.2856(8) 0.4413(7) 0.063(2) Uani 1 1 d . U . . .
H15A H 0.111115 0.353055 0.428341 0.094 Uiso 1 1 calc R U . . .
H15B H 0.099305 0.286283 0.495445 0.094 Uiso 1 1 calc R U . . .
H15C H 0.083746 0.227383 0.393960 0.094 Uiso 1 1 calc R U . . .
C31 C 0.1892(10) 0.9063(8) 0.6868(6) 0.065(2) Uani 1 1 d . U . . .
H31A H 0.213408 0.925000 0.636915 0.097 Uiso 1 1 calc R U . . .
H31B H 0.208629 0.967235 0.738416 0.097 Uiso 1 1 calc R U . . .
H31C H 0.096033 0.886723 0.675285 0.097 Uiso 1 1 calc R U . . .
C18 C 0.1125(9) 0.5361(10) 0.2055(7) 0.077(3) Uani 1 1 d . U . . .
H18A H 0.098598 0.501216 0.142983 0.116 Uiso 1 1 calc R U . . .
H18B H 0.078495 0.607125 0.216072 0.116 Uiso 1 1 calc R U . . .
H18C H 0.067166 0.494357 0.234313 0.116 Uiso 1 1 calc R U . . .
C33 C 0.3836(10) 0.4370(9) 0.0798(5) 0.068(3) Uani 1 1 d . U . . .
H33A H 0.327090 0.372863 0.053177 0.102 Uiso 1 1 calc R U . . .
H33B H 0.446973 0.441354 0.042362 0.102 Uiso 1 1 calc R U . . .
H33C H 0.330843 0.499420 0.087196 0.102 Uiso 1 1 calc R U . . .
C22 C 0.1971(16) 0.2758(14) 0.6660(12) 0.1217(16) Uani 1 1 d . U . . .
C35 C 0.0392(10) 0.1690(9) 0.1306(7) 0.077(3) Uani 1 1 d . U . . .
H35A H -0.037618 0.202955 0.151230 0.116 Uiso 1 1 calc R U . . .
H35B H 0.038850 0.095767 0.133938 0.116 Uiso 1 1 calc R U . . .
H35C H 0.037774 0.169119 0.070312 0.116 Uiso 1 1 calc R U . . .
C26 C 0.2557(11) 0.6090(11) 0.9267(7) 0.076(2) Uani 1 1 d . U . . .
C37 C 0.4818(13) 0.7185(10) 0.1784(7) 0.088(3) Uani 1 1 d . U . . .
O46 O 0.5633(11) 0.6771(8) 0.1344(6) 0.125(3) Uani 1 1 d . U . . .
C30 C 0.6055(12) 0.9025(10) 0.8916(9) 0.087(3) Uani 1 1 d . U . . .
H30 H 0.587094 0.895695 0.831269 0.105 Uiso 1 1 calc R U . . .
C39 C 0.1563(11) 0.6261(12) 0.9857(8) 0.093(4) Uani 1 1 d . U . . .
H39A H 0.192108 0.677117 1.041201 0.139 Uiso 1 1 calc R U . . .
H39B H 0.133530 0.558646 0.995621 0.139 Uiso 1 1 calc R U . . .
H39C H 0.078239 0.653616 0.958959 0.139 Uiso 1 1 calc R U . . .
C34 C 0.1284(12) 0.9714(10) 0.4011(8) 0.099(4) Uani 1 1 d . U . . .
H34A H 0.050874 0.960497 0.425126 0.148 Uiso 1 1 calc R U . . .
H34B H 0.103777 0.964590 0.339110 0.148 Uiso 1 1 calc R U . . .
H34C H 0.167901 1.042434 0.431009 0.148 Uiso 1 1 calc R U . . .
C41 C 0.5805(12) 0.8410(11) 1.0036(7) 0.089(3) Uani 1 1 d . U . . .
H41 H 0.544746 0.788727 1.024693 0.107 Uiso 1 1 calc R U . . .
C38 C 0.6882(13) 0.9890(11) 0.9453(10) 0.099(3) Uani 1 1 d . U . . .
H38 H 0.724472 1.037574 0.920688 0.119 Uiso 1 1 calc R U . . .
C43 C 0.7146(13) 1.0016(12) 1.0290(10) 0.104(3) Uani 1 1 d . U . . .
H43 H 0.768227 1.059890 1.066479 0.124 Uiso 1 1 calc R U . . .
C42 C 0.4163(14) 0.0608(10) 0.3291(9) 0.111(5) Uani 1 1 d . U . . .
H42A H 0.488824 0.020020 0.307956 0.166 Uiso 1 1 calc R U . . .
H42B H 0.344724 0.054263 0.280704 0.166 Uiso 1 1 calc R U . . .
H42C H 0.386544 0.033441 0.373269 0.166 Uiso 1 1 calc R U . . .
C45 C 0.4024(16) 0.8091(11) 0.1635(8) 0.114(5) Uani 1 1 d . U . . .
H45A H 0.345815 0.785957 0.106909 0.172 Uiso 1 1 calc R U . . .
H45B H 0.460600 0.868271 0.164838 0.172 Uiso 1 1 calc R U . . .
H45C H 0.349029 0.831957 0.209108 0.172 Uiso 1 1 calc R U . . .
C46 C 0.6601(13) 0.9249(12) 1.0616(9) 0.107(3) Uani 1 1 d . U . . .
H46 H 0.677227 0.930382 1.121788 0.129 Uiso 1 1 calc R U . . .
O48 O 0.2258(10) 0.3329(9) 0.7577(7) 0.1217(16) Uani 1 1 d . U . . .
C48 C 0.1220(15) 0.1891(13) 0.6520(10) 0.1217(16) Uani 1 1 d . U . . .
H48A H 0.059814 0.202582 0.692539 0.183 Uiso 1 1 calc R U . . .
H48B H 0.176059 0.130986 0.660709 0.183 Uiso 1 1 calc R U . . .
H48C H 0.074631 0.169743 0.592401 0.183 Uiso 1 1 calc R U . . .

loop_
_atom_site_aniso_label
_atom_site_aniso_U_11
_atom_site_aniso_U_22
_atom_site_aniso_U_33
_atom_site_aniso_U_23
_atom_site_aniso_U_13
_atom_site_aniso_U_12
Mn9 0.0338(6) 0.0413(7) 0.0390(6) 0.0123(5) 0.0086(4) 0.0028(5)
Mn5 0.0373(6) 0.0459(8) 0.0378(6) 0.0115(5) 0.0097(5) 0.0033(5)
Mn11 0.0421(7) 0.0507(8) 0.0411(6) 0.0124(6) 0.0077(5) 0.0067(6)
Mn8 0.0434(7) 0.0447(8) 0.0465(7) 0.0145(6) 0.0108(5) 0.0060(5)
Mn13 0.0480(7) 0.0488(8) 0.0457(6) 0.0175(6) 0.0127(5) 0.0085(6)
Mn12 0.0403(7) 0.0481(8) 0.0505(7) 0.0109(6) 0.0079(5) 0.0033(5)
Mn15 0.0382(6) 0.0441(8) 0.0514(7) 0.0170(6) 0.0096(5) 0.0031(5)
Mn16 0.0531(8) 0.0561(9) 0.0403(6) 0.0085(6) 0.0104(6) 0.0109(6)
Mn18 0.0586(9) 0.0584(10) 0.0880(11) 0.0269(9) 0.0190(8) 0.0099(7)
O3 0.034(2) 0.046(3) 0.044(2) 0.012(2) 0.0150(19) 0.003(2)
O25 0.039(3) 0.051(3) 0.042(2) 0.012(2) 0.007(2) 0.003(2)
O13 0.041(3) 0.050(3) 0.045(3) 0.009(2) 0.008(2) 0.003(2)
O27 0.038(3) 0.045(3) 0.042(3) 0.015(2) 0.011(2) 0.002(2)
O10 0.038(3) 0.051(3) 0.047(3) 0.016(3) 0.009(2) 0.004(2)
O29 0.046(3) 0.047(3) 0.049(3) 0.014(3) 0.010(2) 0.013(2)
O15 0.042(3) 0.040(3) 0.043(2) 0.013(2) 0.009(2) 0.003(2)
O31 0.042(3) 0.046(3) 0.054(3) 0.021(2) 0.015(2) 0.000(2)
O18 0.043(3) 0.051(3) 0.046(3) 0.013(2) 0.010(2) 0.000(2)
O33 0.051(3) 0.061(4) 0.040(3) 0.014(2) 0.010(2) 0.013(3)
O22 0.040(3) 0.049(3) 0.067(3) 0.021(3) 0.010(2) -0.002(2)
O35 0.046(3) 0.057(4) 0.046(3) 0.014(3) 0.004(2) 0.010(3)
O26 0.057(3) 0.049(4) 0.061(3) 0.019(3) 0.016(3) 0.016(3)
O37 0.053(3) 0.046(3) 0.062(3) 0.008(3) 0.004(3) -0.001(3)
O30 0.061(3) 0.053(4) 0.057(3) 0.020(3) 0.015(3) 0.015(3)
O39 0.057(3) 0.049(3) 0.047(3) 0.006(3) 0.010(2) 0.010(3)
O34 0.057(3) 0.052(4) 0.060(3) 0.003(3) -0.006(3) 0.001(3)
O41 0.056(3) 0.051(4) 0.067(4) 0.006(3) -0.003(3) -0.004(3)
O38 0.087(4) 0.081(5) 0.067(4) 0.034(3) 0.038(3) 0.023(4)
O43 0.071(4) 0.087(5) 0.062(4) 0.024(4) 0.030(3) 0.017(4)
O42 0.084(4) 0.098(5) 0.100(5) 0.054(4) 0.047(4) 0.032(4)
O45 0.123(3) 0.131(4) 0.148(3) 0.072(3) 0.071(3) 0.024(3)
N1 0.074(5) 0.068(5) 0.060(4) 0.015(4) 0.019(3) 0.020(4)
C3 0.048(4) 0.046(4) 0.046(4) 0.010(3) 0.011(3) 0.009(3)
C25 0.056(4) 0.050(5) 0.068(4) 0.004(4) -0.006(4) 0.000(4)
C13 0.065(4) 0.051(5) 0.064(4) 0.024(4) 0.014(4) 0.016(4)
C27 0.043(4) 0.071(6) 0.056(5) 0.024(4) 0.021(4) 0.003(4)
C10 0.056(5) 0.045(5) 0.071(5) 0.021(4) 0.022(4) 0.005(4)
C29 0.039(4) 0.072(6) 0.066(5) 0.027(5) 0.011(4) 0.009(4)
C15 0.032(4) 0.069(6) 0.090(6) 0.024(5) 0.014(4) -0.006(4)
C31 0.082(6) 0.057(6) 0.051(5) 0.009(4) 0.014(4) 0.026(5)
C18 0.046(5) 0.094(8) 0.081(6) 0.017(6) -0.004(5) 0.015(5)
C33 0.083(7) 0.077(7) 0.045(4) 0.017(5) 0.011(4) 0.026(5)
C22 0.123(3) 0.131(4) 0.148(3) 0.072(3) 0.071(3) 0.024(3)
C35 0.063(6) 0.063(7) 0.086(7) -0.001(6) -0.006(5) -0.008(5)
C26 0.071(5) 0.105(6) 0.070(5) 0.045(4) 0.031(4) 0.032(5)
C37 0.129(6) 0.094(6) 0.072(5) 0.051(4) 0.056(5) 0.050(5)
O46 0.189(8) 0.120(7) 0.115(6) 0.072(5) 0.097(5) 0.078(6)
C30 0.095(6) 0.069(6) 0.096(5) 0.022(4) 0.011(5) 0.013(5)
C39 0.068(6) 0.141(11) 0.092(7) 0.057(7) 0.038(5) 0.029(7)
C34 0.109(9) 0.090(9) 0.088(7) 0.017(7) 0.004(7) 0.063(7)
C41 0.092(6) 0.097(6) 0.068(4) 0.001(5) 0.020(5) 0.009(5)
C38 0.094(6) 0.075(6) 0.117(6) 0.011(6) 0.013(6) 0.015(5)
C43 0.086(6) 0.091(7) 0.110(6) -0.008(6) 0.012(6) 0.008(5)
C42 0.132(10) 0.057(7) 0.115(9) 0.017(7) -0.048(8) -0.009(7)
C45 0.177(12) 0.094(9) 0.085(8) 0.037(7) 0.036(8) 0.070(9)
C46 0.099(7) 0.112(7) 0.087(6) -0.008(5) 0.012(5) 0.003(6)
O48 0.123(3) 0.131(4) 0.148(3) 0.072(3) 0.071(3) 0.024(3)
C48 0.123(3) 0.131(4) 0.148(3) 0.072(3) 0.071(3) 0.024(3)

loop_
_atom_type_symbol
_atom_type_description
_atom_type_scat_dispersion_real
_atom_type_scat_dispersion_imag
_atom_type_scat_source
C C 0.0181 0.0091 'International Tables Vol C Tables 4.2.6.8 and 6.1.1.4'
H H 0.0000 0.0000 'International Tables Vol C Tables 4.2.6.8 and 6.1.1.4'
Mn Mn -0.5299 2.8052 'International Tables Vol C Tables 4.2.6.8 and 6.1.1.4'
N N 0.0311 0.0180 'International Tables Vol C Tables 4.2.6.8 and 6.1.1.4'
O O 0.0492 0.0322 'International Tables Vol C Tables 4.2.6.8 and 6.1.1.4'

loop_
_geom_angle_atom_site_label_1
_geom_angle_atom_site_label_2
_geom_angle_atom_site_label_3
_geom_angle
_geom_angle_site_symmetry_1
_geom_angle_site_symmetry_3
_geom_angle_publ_flag
Mn9 Mn9 Mn5 54.60(4) 2_666 2_666 ?
Mn5 Mn9 Mn9 62.92(4) . 2_666 ?
Mn5 Mn9 Mn5 117.53(4) . 2_666 ?
Mn5 Mn9 Mn11 175.07(6) . . ?
Mn5 Mn9 Mn12 120.06(5) . . ?
Mn5 Mn9 Mn15 93.66(5) . 2_666 ?
Mn11 Mn9 Mn9 114.44(6) . 2_666 ?
Mn11 Mn9 Mn5 60.00(4) . 2_666 ?
Mn11 Mn9 Mn12 55.07(4) . . ?
Mn11 Mn9 Mn15 88.27(4) . 2_666 ?
Mn12 Mn9 Mn9 86.08(5) . 2_666 ?
Mn12 Mn9 Mn5 58.23(4) . 2_666 ?
Mn15 Mn9 Mn9 60.67(4) 2_666 2_666 ?
Mn15 Mn9 Mn5 56.88(4) 2_666 2_666 ?
Mn15 Mn9 Mn12 114.92(5) 2_666 . ?
O3 Mn9 Mn9 81.71(15) . 2_666 ?
O3 Mn9 Mn5 40.82(16) . . ?
O3 Mn9 Mn5 123.32(16) . 2_666 ?
O3 Mn9 Mn11 135.96(17) . . ?
O3 Mn9 Mn12 87.91(17) . . ?
O3 Mn9 Mn15 132.58(16) . 2_666 ?
O3 Mn9 O27 167.4(2) . . ?
O3 Mn9 O10 100.6(2) . . ?
O3 Mn9 O15 81.7(2) . . ?
O3 Mn9 O15 85.99(19) . 2_666 ?
O25 Mn9 Mn9 121.21(17) . 2_666 ?
O25 Mn9 Mn5 79.72(16) . 2_666 ?
O25 Mn9 Mn5 139.34(16) . . ?
O25 Mn9 Mn11 37.55(16) . . ?
O25 Mn9 Mn12 35.68(16) . . ?
O25 Mn9 Mn15 124.65(16) . 2_666 ?
O25 Mn9 O3 98.5(2) . . ?
O25 Mn9 O27 88.0(2) . . ?
O25 Mn9 O10 101.7(2) . . ?
O25 Mn9 O15 172.1(2) . . ?
O25 Mn9 O15 82.8(2) . 2_666 ?
O27 Mn9 Mn9 85.70(15) . 2_666 ?
O27 Mn9 Mn5 47.13(15) . 2_666 ?
O27 Mn9 Mn5 131.43(16) . . ?
O27 Mn9 Mn11 50.76(15) . . ?
O27 Mn9 Mn12 91.32(16) . . ?
O27 Mn9 Mn15 37.79(15) . 2_666 ?
O27 Mn9 O10 88.4(2) . . ?
O27 Mn9 O15 84.19(19) . 2_666 ?
O10 Mn9 Mn9 136.41(16) . 2_666 ?
O10 Mn9 Mn5 135.56(15) . 2_666 ?
O10 Mn9 Mn5 90.46(15) . . ?
O10 Mn9 Mn11 94.09(15) . . ?
O10 Mn9 Mn12 137.27(15) . . ?
O10 Mn9 Mn15 89.74(15) . 2_666 ?
O10 Mn9 O15 171.30(19) . 2_666 ?
O15 Mn9 Mn9 38.46(12) 2_666 2_666 ?
O15 Mn9 Mn9 50.90(15) . 2_666 ?
O15 Mn9 Mn5 37.34(12) 2_666 2_666 ?
O15 Mn9 Mn5 93.48(15) . 2_666 ?
O15 Mn9 Mn5 90.95(12) 2_666 . ?
O15 Mn9 Mn5 41.20(15) . . ?
O15 Mn9 Mn11 84.84(12) 2_666 . ?
O15 Mn9 Mn11 141.02(15) . . ?
O15 Mn9 Mn12 136.67(16) . . ?
O15 Mn9 Mn12 47.85(12) 2_666 . ?
O15 Mn9 Mn15 52.75(15) . 2_666 ?
O15 Mn9 Mn15 81.60(13) 2_666 2_666 ?
O15 Mn9 O27 90.3(2) . . ?
O15 Mn9 O10 86.1(2) . . ?
O15 Mn9 O15 89.4(2) . 2_666 ?
Mn9 Mn5 Mn9 62.47(4) . 2_666 ?
Mn9 Mn5 Mn11 121.07(5) . 2_666 ?
Mn9 Mn5 Mn12 92.06(5) . 2_666 ?
Mn9 Mn5 Mn15 65.05(4) . . ?
Mn9 Mn5 Mn16 170.71(6) . . ?
Mn11 Mn5 Mn9 58.78(4) 2_666 2_666 ?
Mn12 Mn5 Mn9 60.49(4) 2_666 2_666 ?
Mn12 Mn5 Mn11 55.39(4) 2_666 2_666 ?
Mn12 Mn5 Mn16 83.35(5) 2_666 . ?
Mn15 Mn5 Mn9 60.86(4) . 2_666 ?
Mn15 Mn5 Mn11 89.88(5) . 2_666 ?
Mn15 Mn5 Mn12 121.14(5) . 2_666 ?
Mn15 Mn5 Mn16 124.21(5) . . ?
Mn16 Mn5 Mn9 121.11(5) . 2_666 ?
Mn16 Mn5 Mn11 62.52(4) . 2_666 ?
O3 Mn5 Mn9 42.05(15) . . ?
O3 Mn5 Mn9 82.02(15) . 2_666 ?
O3 Mn5 Mn11 128.72(16) . 2_666 ?
O3 Mn5 Mn12 132.33(15) . 2_666 ?
O3 Mn5 Mn15 39.78(16) . . ?
O3 Mn5 Mn16 144.00(15) . . ?
O3 Mn5 O13 164.2(2) . 2_666 ?
O3 Mn5 O27 79.3(2) . 2_666 ?
O3 Mn5 O29 104.7(2) . . ?
O3 Mn5 O15 83.9(2) . . ?
O3 Mn5 O18 97.3(2) . . ?
O13 Mn5 Mn9 131.38(16) 2_666 . ?
O13 Mn5 Mn9 82.72(16) 2_666 2_666 ?
O13 Mn5 Mn11 37.02(17) 2_666 2_666 ?
O13 Mn5 Mn12 39.62(16) 2_666 2_666 ?
O13 Mn5 Mn15 126.90(17) 2_666 . ?
O13 Mn5 Mn16 45.38(15) 2_666 . ?
O13 Mn5 O27 86.1(2) 2_666 2_666 ?
O13 Mn5 O29 89.5(2) 2_666 . ?
O27 Mn5 Mn9 38.50(12) 2_666 2_666 ?
O27 Mn5 Mn9 86.17(13) 2_666 . ?
O27 Mn5 Mn11 49.39(13) 2_666 2_666 ?
O27 Mn5 Mn12 86.91(13) 2_666 2_666 ?
O27 Mn5 Mn15 41.25(13) 2_666 . ?
O27 Mn5 Mn16 101.58(13) 2_666 . ?
O29 Mn5 Mn9 137.32(14) . 2_666 ?
O29 Mn5 Mn9 94.16(14) . . ?
O29 Mn5 Mn11 126.42(15) . 2_666 ?
O29 Mn5 Mn12 87.41(15) . 2_666 ?
O29 Mn5 Mn15 143.53(15) . . ?
O29 Mn5 Mn16 77.62(14) . . ?
O29 Mn5 O27 174.32(19) . 2_666 ?
O15 Mn5 Mn9 50.57(16) . 2_666 ?
O15 Mn5 Mn9 42.24(16) . . ?
O15 Mn5 Mn11 93.30(15) . 2_666 ?
O15 Mn5 Mn12 50.07(15) . 2_666 ?
O15 Mn5 Mn15 94.22(17) . . ?
O15 Mn5 Mn16 131.89(17) . . ?
O15 Mn5 O13 89.7(2) . 2_666 ?
O15 Mn5 O27 88.8(2) . 2_666 ?
O15 Mn5 O29 87.7(2) . . ?
O15 Mn5 O18 178.5(2) . . ?
O18 Mn5 Mn9 130.33(18) . 2_666 ?
O18 Mn5 Mn9 138.89(17) . . ?
O18 Mn5 Mn11 86.56(16) . 2_666 ?
O18 Mn5 Mn12 128.92(17) . 2_666 ?
O18 Mn5 Mn15 87.24(18) . . ?
O18 Mn5 Mn16 46.84(17) . . ?
O18 Mn5 O13 89.3(2) . 2_666 ?
O18 Mn5 O27 92.2(2) . 2_666 ?
O18 Mn5 O29 91.2(2) . . ?
Mn9 Mn11 Mn5 61.23(4) . 2_666 ?
Mn9 Mn11 Mn13 60.65(4) . . ?
Mn9 Mn11 Mn16 119.74(5) . 2_666 ?
Mn5 Mn11 Mn13 92.95(5) 2_666 . ?
Mn5 Mn11 Mn16 58.69(4) 2_666 2_666 ?
Mn12 Mn11 Mn9 63.40(4) . . ?
Mn12 Mn11 Mn5 61.26(4) . 2_666 ?
Mn12 Mn11 Mn13 124.01(5) . . ?
Mn12 Mn11 Mn16 84.28(5) . 2_666 ?
Mn16 Mn11 Mn13 125.77(5) 2_666 . ?
O25 Mn11 Mn9 37.34(16) . . ?
O25 Mn11 Mn5 80.61(15) . 2_666 ?
O25 Mn11 Mn13 88.53(17) . . ?
O25 Mn11 Mn12 41.84(17) . . ?
O25 Mn11 Mn16 124.88(17) . 2_666 ?
O25 Mn11 O13 82.5(2) . . ?
O25 Mn11 O27 76.9(2) . . ?
O25 Mn11 O33 166.5(2) . . ?
O25 Mn11 O34 90.5(2) . . ?
O13 Mn11 Mn9 85.10(16) . . ?
O13 Mn11 Mn5 37.39(16) . 2_666 ?
O13 Mn11 Mn13 130.32(17) . . ?
O13 Mn11 Mn12 43.75(16) . . ?
O13 Mn11 Mn16 42.50(15) . 2_666 ?
O13 Mn11 O27 84.6(2) . . ?
O13 Mn11 O33 86.0(2) . . ?
O13 Mn11 O34 94.8(2) . . ?
O27 Mn11 Mn9 39.78(12) . . ?
O27 Mn11 Mn5 47.60(13) . 2_666 ?
O27 Mn11 Mn13 45.83(13) . . ?
O27 Mn11 Mn12 90.17(13) . . ?
O27 Mn11 Mn16 96.84(12) . 2_666 ?
O33 Mn11 Mn9 134.67(18) . . ?
O33 Mn11 Mn5 85.95(16) . 2_666 ?
O33 Mn11 Mn13 93.68(18) . . ?
O33 Mn11 Mn12 128.69(18) . . ?
O33 Mn11 Mn16 44.41(17) . 2_666 ?
O33 Mn11 O27 95.2(2) . . ?
O33 Mn11 O34 97.4(3) . . ?
O35 Mn11 Mn9 87.23(17) . . ?
O35 Mn11 Mn5 131.94(18) . 2_666 ?
O35 Mn11 Mn13 39.00(17) . . ?
O35 Mn11 Mn12 137.10(18) . . ?
O35 Mn11 Mn16 138.62(18) . 2_666 ?
O35 Mn11 O25 95.9(2) . . ?
O35 Mn11 O13 169.3(2) . . ?
O35 Mn11 O27 84.7(2) . . ?
O35 Mn11 O33 94.2(2) . . ?
O35 Mn11 O34 95.8(2) . . ?
O34 Mn11 Mn9 127.58(19) . . ?
O34 Mn11 Mn5 131.92(18) . 2_666 ?
O34 Mn11 Mn13 134.25(18) . . ?
O34 Mn11 Mn12 80.84(19) . . ?
O34 Mn11 Mn16 91.12(18) . 2_666 ?
O34 Mn11 O27 167.4(2) . . ?
O10 Mn8 Mn13 43.12(14) . . ?
O10 Mn8 O29 90.2(2) . . ?
O10 Mn8 O15 74.66(19) . . ?
O10 Mn8 O31 84.3(2) . 2_666 ?
O29 Mn8 Mn13 133.34(16) . . ?
O29 Mn8 O15 79.61(19) . . ?
O29 Mn8 O31 159.2(2) . 2_666 ?
O15 Mn8 Mn13 86.55(12) . . ?
O31 Mn8 Mn13 44.95(15) 2_666 . ?
O31 Mn8 O15 79.55(19) 2_666 . ?
O26 Mn8 Mn13 78.44(17) . . ?
O26 Mn8 O10 90.9(2) . . ?
O26 Mn8 O29 107.3(2) . . ?
O26 Mn8 O15 164.3(2) . . ?
O26 Mn8 O31 92.9(2) . 2_666 ?
O26 Mn8 O37 115.7(2) . 2_666 ?
O37 Mn8 Mn13 135.33(17) 2_666 . ?
O37 Mn8 O10 153.2(2) 2_666 . ?
O37 Mn8 O29 85.1(2) 2_666 . ?
O37 Mn8 O15 78.5(2) 2_666 . ?
O37 Mn8 O31 90.7(2) 2_666 2_666 ?
Mn9 Mn13 Mn11 56.95(4) . . ?
Mn8 Mn13 Mn9 62.16(4) . . ?
Mn8 Mn13 Mn11 119.08(5) . . ?
O27 Mn13 Mn9 37.76(12) . . ?
O27 Mn13 Mn11 47.03(13) . . ?
O27 Mn13 Mn8 83.07(13) . . ?
O10 Mn13 Mn9 40.88(14) . . ?
O10 Mn13 Mn11 87.92(16) . . ?
O10 Mn13 Mn8 42.63(15) . . ?
O10 Mn13 O27 77.93(19) . . ?
O10 Mn13 O31 82.77(19) . 2_666 ?
O31 Mn13 Mn9 78.70(14) 2_666 . ?
O31 Mn13 Mn11 118.14(15) 2_666 . ?
O31 Mn13 Mn8 43.81(13) 2_666 . ?
O31 Mn13 O27 71.27(19) 2_666 . ?
O35 Mn13 Mn9 80.55(16) . . ?
O35 Mn13 Mn11 34.30(15) . . ?
O35 Mn13 Mn8 135.49(16) . . ?
O35 Mn13 O27 81.2(2) . . ?
O35 Mn13 O10 93.3(2) . . ?
O35 Mn13 O31 152.4(2) . 2_666 ?
O30 Mn13 Mn9 128.45(16) . . ?
O30 Mn13 Mn11 148.58(18) . . ?
O30 Mn13 Mn8 76.26(16) . . ?
O30 Mn13 O27 159.2(2) . . ?
O30 Mn13 O10 87.9(2) . . ?
O30 Mn13 O31 92.2(2) . 2_666 ?
O30 Mn13 O35 115.0(2) . . ?
O38 Mn13 Mn9 124.5(2) . . ?
O38 Mn13 Mn11 83.4(2) . . ?
O38 Mn13 Mn8 133.8(2) . . ?
O38 Mn13 O27 87.1(2) . . ?
O38 Mn13 O10 164.9(2) . . ?
O38 Mn13 O31 90.4(3) . 2_666 ?
O38 Mn13 O35 86.6(3) . . ?
O38 Mn13 O30 105.9(3) . . ?
Mn9 Mn12 Mn15 59.89(4) . . ?
Mn5 Mn12 Mn9 61.28(4) 2_666 . ?
Mn5 Mn12 Mn15 88.85(5) 2_666 . ?
Mn11 Mn12 Mn9 61.53(4) . . ?
Mn11 Mn12 Mn5 63.34(4) . 2_666 ?
Mn11 Mn12 Mn15 121.41(6) . . ?
O25 Mn12 Mn9 35.86(16) . . ?
O25 Mn12 Mn5 82.47(16) . 2_666 ?
O25 Mn12 Mn11 42.33(15) . . ?
O25 Mn12 Mn15 86.46(16) . . ?
O25 Mn12 O13 81.9(2) . . ?
O25 Mn12 O15 85.5(2) . 2_666 ?
O25 Mn12 O22 91.0(2) . . ?
O25 Mn12 O41 90.4(2) . . ?
O13 Mn12 Mn9 83.02(17) . . ?
O13 Mn12 Mn5 39.05(15) . 2_666 ?
O13 Mn12 Mn11 42.64(16) . . ?
O13 Mn12 Mn15 127.56(16) . . ?
O13 Mn12 O15 77.8(2) . 2_666 ?
O13 Mn12 O22 163.7(2) . . ?
O13 Mn12 O41 96.4(2) . . ?
O15 Mn12 Mn9 50.42(13) 2_666 . ?
O15 Mn12 Mn5 38.76(12) 2_666 2_666 ?
O15 Mn12 Mn11 91.40(13) 2_666 . ?
O15 Mn12 Mn15 50.31(12) 2_666 . ?
O22 Mn12 Mn9 82.60(18) . . ?
O22 Mn12 Mn5 125.61(17) . 2_666 ?
O22 Mn12 Mn11 133.15(18) . . ?
O22 Mn12 Mn15 36.77(16) . . ?
O22 Mn12 O15 87.0(2) . 2_666 ?
O22 Mn12 O41 98.3(3) . . ?
O37 Mn12 Mn9 134.85(18) . . ?
O37 Mn12 Mn5 88.42(18) . 2_666 ?
O37 Mn12 Mn11 135.58(19) . . ?
O37 Mn12 Mn15 89.14(19) . . ?
O37 Mn12 O25 170.0(2) . . ?
O37 Mn12 O13 93.7(3) . . ?
O37 Mn12 O15 84.8(2) . 2_666 ?
O37 Mn12 O22 90.9(3) . . ?
O37 Mn12 O41 99.1(3) . . ?
O41 Mn12 Mn9 126.00(19) . . ?
O41 Mn12 Mn5 135.43(19) . 2_666 ?
O41 Mn12 Mn11 81.99(19) . . ?
O41 Mn12 Mn15 134.75(19) . . ?
O41 Mn12 O15 173.3(2) . 2_666 ?
Mn9 Mn15 Mn9 60.11(4) 2_666 . ?
Mn9 Mn15 Mn12 85.42(4) 2_666 . ?
Mn9 Mn15 Mn12 59.00(4) . . ?
Mn5 Mn15 Mn9 62.26(4) . 2_666 ?
Mn5 Mn15 Mn9 55.99(4) . . ?
Mn5 Mn15 Mn12 114.98(5) . . ?
O3 Mn15 Mn9 82.48(15) . 2_666 ?
O3 Mn15 Mn9 35.88(14) . . ?
O3 Mn15 Mn5 38.63(15) . . ?
O3 Mn15 Mn12 86.00(15) . . ?
O3 Mn15 O27 87.6(2) . 2_666 ?
O3 Mn15 O15 84.85(18) . 2_666 ?
O3 Mn15 O31 166.4(2) . . ?
O3 Mn15 O22 90.8(2) . . ?
O3 Mn15 O45 98.3(3) . . ?
O27 Mn15 Mn9 37.78(14) 2_666 2_666 ?
O27 Mn15 Mn9 85.22(15) 2_666 . ?
O27 Mn15 Mn5 50.91(15) 2_666 . ?
O27 Mn15 Mn12 123.16(15) 2_666 . ?
O27 Mn15 O15 76.47(18) 2_666 2_666 ?
O27 Mn15 O31 85.4(2) 2_666 . ?
O27 Mn15 O22 160.1(2) 2_666 . ?
O27 Mn15 O45 99.7(4) 2_666 . ?
O15 Mn15 Mn9 38.86(12) 2_666 2_666 ?
O15 Mn15 Mn9 49.46(12) 2_666 . ?
O15 Mn15 Mn5 87.91(13) 2_666 . ?
O15 Mn15 Mn12 46.72(12) 2_666 . ?
O31 Mn15 Mn9 84.90(15) . 2_666 ?
O31 Mn15 Mn9 131.59(15) . . ?
O31 Mn15 Mn5 136.33(17) . . ?
O31 Mn15 Mn12 88.05(16) . . ?
O31 Mn15 O15 82.19(19) . 2_666 ?
O31 Mn15 O22 91.7(2) . . ?
O31 Mn15 O45 94.3(3) . . ?
O22 Mn15 Mn9 122.35(17) . 2_666 ?
O22 Mn15 Mn9 81.95(17) . . ?
O22 Mn15 Mn5 129.37(18) . . ?
O22 Mn15 Mn12 36.93(16) . . ?
O22 Mn15 O15 83.6(2) . 2_666 ?
O22 Mn15 O45 100.2(4) . . ?
O45 Mn15 Mn9 137.4(3) . 2_666 ?
O45 Mn15 Mn9 134.0(3) . . ?
O45 Mn15 Mn5 92.1(3) . . ?
O45 Mn15 Mn12 137.2(3) . . ?
O45 Mn15 O15 175.0(3) . 2_666 ?
Mn5 Mn16 Mn11 58.79(4) . 2_666 ?
O13 Mn16 Mn5 38.90(14) 2_666 . ?
O13 Mn16 Mn11 36.23(14) 2_666 2_666 ?
O13 Mn16 O18 75.20(19) 2_666 . ?
O13 Mn16 O33 72.7(2) 2_666 2_666 ?
O18 Mn16 Mn5 38.53(13) . . ?
O18 Mn16 Mn11 78.77(14) . 2_666 ?
O18 Mn16 O33 77.8(2) . 2_666 ?
O33 Mn16 Mn5 81.20(13) 2_666 . ?
O33 Mn16 Mn11 37.18(14) 2_666 2_666 ?
O39 Mn16 Mn5 80.13(15) . . ?
O39 Mn16 Mn11 128.62(16) . 2_666 ?
O39 Mn16 O13 92.4(2) . 2_666 ?
O39 Mn16 O18 87.8(2) . . ?
O39 Mn16 O33 161.3(2) . 2_666 ?
O39 Mn16 N1 94.3(3) . . ?
O43 Mn16 Mn5 131.0(2) . . ?
O43 Mn16 Mn11 132.5(2) . 2_666 ?
O43 Mn16 O13 164.4(3) . 2_666 ?
O43 Mn16 O18 92.7(3) . . ?
O43 Mn16 O33 95.4(2) . 2_666 ?
O43 Mn16 O39 97.1(3) . . ?
O43 Mn16 N1 95.0(3) . . ?
N1 Mn16 Mn5 134.0(2) . . ?
N1 Mn16 Mn11 93.8(2) . 2_666 ?
N1 Mn16 O13 96.7(3) . 2_666 ?
N1 Mn16 O18 171.7(3) . . ?
N1 Mn16 O33 98.5(3) . 2_666 ?
O18 Mn18 O38 133.1(2) . 2_666 ?
O18 Mn18 O45 78.2(3) . . ?
O18 Mn18 O46 172.9(3) . 2_666 ?
O33 Mn18 O18 78.9(2) 2_666 . ?
O33 Mn18 O38 87.5(3) 2_666 2_666 ?
O33 Mn18 O45 135.9(3) 2_666 . ?
O33 Mn18 O46 104.2(4) 2_666 2_666 ?
O38 Mn18 O45 81.5(3) 2_666 . ?
O38 Mn18 O46 53.9(3) 2_666 2_666 ?
O42 Mn18 O18 88.4(2) . . ?
O42 Mn18 O33 94.9(3) . 2_666 ?
O42 Mn18 O38 137.8(3) . 2_666 ?
O42 Mn18 O45 121.4(3) . . ?
O42 Mn18 O46 85.0(3) . 2_666 ?
O42 Mn18 O48 80.4(4) . . ?
O46 Mn18 O45 103.2(4) 2_666 . ?
O48 Mn18 O18 104.6(3) . . ?
O48 Mn18 O33 174.0(3) . 2_666 ?
O48 Mn18 O38 93.5(3) . 2_666 ?
O48 Mn18 O45 50.0(3) . . ?
O48 Mn18 O46 71.9(4) . 2_666 ?
Mn9 O3 Mn15 108.2(2) . . ?
Mn5 O3 Mn9 97.1(2) . . ?
Mn5 O3 Mn15 101.6(2) . . ?
Mn9 O25 Mn11 105.1(3) . . ?
Mn12 O25 Mn9 108.5(2) . . ?
Mn12 O25 Mn11 95.8(2) . . ?
Mn5 O13 Mn12 101.3(2) 2_666 . ?
Mn5 O13 Mn16 95.7(2) 2_666 2_666 ?
Mn11 O13 Mn5 105.6(3) . 2_666 ?
Mn11 O13 Mn12 93.6(2) . . ?
Mn11 O13 Mn16 101.3(2) . 2_666 ?
Mn12 O13 Mn16 153.5(3) . 2_666 ?
Mn9 O27 Mn5 94.4(2) . 2_666 ?
Mn9 O27 Mn11 89.46(19) . . ?
Mn9 O27 Mn13 95.6(2) . . ?
Mn9 O27 Mn15 104.4(2) . 2_666 ?
Mn5 O27 Mn11 83.01(18) 2_666 . ?
Mn5 O27 Mn13 165.9(2) 2_666 . ?
Mn13 O27 Mn11 87.14(17) . . ?
Mn15 O27 Mn5 87.84(19) 2_666 2_666 ?
Mn15 O27 Mn11 163.9(3) 2_666 . ?
Mn15 O27 Mn13 99.3(2) 2_666 . ?
Mn9 O10 Mn8 101.0(2) . . ?
Mn9 O10 Mn13 96.4(2) . . ?
Mn8 O10 Mn13 94.2(2) . . ?
C29 O10 Mn9 117.2(5) . . ?
C29 O10 Mn8 118.5(5) . . ?
C29 O10 Mn13 124.4(5) . . ?
Mn8 O29 Mn5 94.1(2) . . ?
C3 O29 Mn5 125.9(5) . . ?
C3 O29 Mn8 124.5(5) . . ?
Mn9 O15 Mn9 90.6(2) . 2_666 ?
Mn9 O15 Mn8 97.9(2) . . ?
Mn9 O15 Mn12 169.3(3) . 2_666 ?
Mn9 O15 Mn15 79.94(15) 2_666 2_666 ?
Mn9 O15 Mn15 88.39(18) . 2_666 ?
Mn5 O15 Mn9 96.6(2) . . ?
Mn5 O15 Mn9 92.1(2) . 2_666 ?
Mn5 O15 Mn8 98.6(2) . . ?
Mn5 O15 Mn12 91.18(19) . 2_666 ?
Mn5 O15 Mn15 170.7(3) . 2_666 ?
Mn8 O15 Mn9 165.4(2) . 2_666 ?
Mn8 O15 Mn15 88.45(17) . 2_666 ?
Mn12 O15 Mn9 81.73(16) 2_666 2_666 ?
Mn12 O15 Mn8 88.14(18) 2_666 . ?
Mn12 O15 Mn15 82.97(16) 2_666 2_666 ?
Mn8 O31 Mn13 91.24(19) 2_666 2_666 ?
Mn15 O31 Mn8 109.0(2) . 2_666 ?
Mn15 O31 Mn13 102.1(2) . 2_666 ?
C10 O31 Mn8 115.3(5) . 2_666 ?
C10 O31 Mn13 117.4(5) . 2_666 ?
C10 O31 Mn15 118.0(5) . . ?
Mn5 O18 Mn16 94.6(2) . . ?
Mn5 O18 Mn18 118.8(3) . . ?
Mn18 O18 Mn16 94.0(2) . . ?
C27 O18 Mn5 115.3(5) . . ?
C27 O18 Mn16 120.6(5) . . ?
C27 O18 Mn18 111.2(5) . . ?
Mn11 O33 Mn16 98.4(2) . 2_666 ?
Mn11 O33 Mn18 115.0(3) . 2_666 ?
Mn18 O33 Mn16 94.7(2) 2_666 2_666 ?
C33 O33 Mn11 117.0(5) . . ?
C33 O33 Mn16 118.9(5) . 2_666 ?
C33 O33 Mn18 110.6(6) . 2_666 ?
Mn15 O22 Mn12 106.3(2) . . ?
C15 O22 Mn12 117.1(5) . . ?
C15 O22 Mn15 117.4(6) . . ?
Mn11 O35 Mn13 106.7(2) . . ?
C18 O35 Mn11 123.0(6) . . ?
C18 O35 Mn13 125.0(6) . . ?
C13 O26 Mn8 127.9(6) . . ?
Mn12 O37 Mn8 108.2(3) . 2_666 ?
C42 O37 Mn8 125.3(7) . 2_666 ?
C42 O37 Mn12 124.7(7) . . ?
C13 O30 Mn13 130.6(6) . . ?
C3 O39 Mn16 130.8(5) . . ?
C25 O34 Mn11 125.2(6) . . ?
C25 O41 Mn12 126.6(6) . . ?
Mn13 O38 Mn18 119.6(3) . 2_666 ?
C37 O38 Mn13 143.9(7) . . ?
C37 O38 Mn18 96.0(6) . 2_666 ?
C26 O43 Mn16 129.8(7) . . ?
C26 O42 Mn18 134.7(7) . . ?
Mn15 O45 Mn18 107.7(4) . . ?
C22 O45 Mn15 144.4(12) . . ?
C22 O45 Mn18 104.8(11) . . ?
C30 N1 Mn16 120.0(8) . . ?
C30 N1 C41 118.6(11) . . ?
C41 N1 Mn16 121.4(9) . . ?
O29 C3 C31 116.7(7) . . ?
O39 C3 O29 124.9(8) . . ?
O39 C3 C31 118.3(7) . . ?
O34 C25 C35 118.4(9) . . ?
O41 C25 O34 124.6(8) . . ?
O41 C25 C35 117.0(10) . . ?
O26 C13 O30 125.9(8) . . ?
O26 C13 C34 117.4(9) . . ?
O30 C13 C34 116.7(9) . . ?
O18 C27 H27A 109.5 . . ?
O18 C27 H27B 109.5 . . ?
O18 C27 H27C 109.5 . . ?
H27A C27 H27B 109.5 . . ?
H27A C27 H27C 109.5 . . ?
H27B C27 H27C 109.5 . . ?
O31 C10 H10A 109.5 . . ?
O31 C10 H10B 109.5 . . ?
O31 C10 H10C 109.5 . . ?
H10A C10 H10B 109.5 . . ?
H10A C10 H10C 109.5 . . ?
H10B C10 H10C 109.5 . . ?
O10 C29 H29A 109.5 . . ?
O10 C29 H29B 109.5 . . ?
O10 C29 H29C 109.5 . . ?
H29A C29 H29B 109.5 . . ?
H29A C29 H29C 109.5 . . ?
H29B C29 H29C 109.5 . . ?
O22 C15 H15A 109.5 . . ?
O22 C15 H15B 109.5 . . ?
O22 C15 H15C 109.5 . . ?
H15A C15 H15B 109.5 . . ?
H15A C15 H15C 109.5 . . ?
H15B C15 H15C 109.5 . . ?
C3 C31 H31A 109.5 . . ?
C3 C31 H31B 109.5 . . ?
C3 C31 H31C 109.5 . . ?
H31A C31 H31B 109.5 . . ?
H31A C31 H31C 109.5 . . ?
H31B C31 H31C 109.5 . . ?
O35 C18 H18A 109.5 . . ?
O35 C18 H18B 109.5 . . ?
O35 C18 H18C 109.5 . . ?
H18A C18 H18B 109.5 . . ?
H18A C18 H18C 109.5 . . ?
H18B C18 H18C 109.5 . . ?
O33 C33 H33A 109.5 . . ?
O33 C33 H33B 109.5 . . ?
O33 C33 H33C 109.5 . . ?
H33A C33 H33B 109.5 . . ?
H33A C33 H33C 109.5 . . ?
H33B C33 H33C 109.5 . . ?
O45 C22 O48 90.7(14) . . ?
O45 C22 C48 156.9(18) . . ?
C48 C22 O48 111.6(13) . . ?
C25 C35 H35A 109.5 . . ?
C25 C35 H35B 109.5 . . ?
C25 C35 H35C 109.5 . . ?
H35A C35 H35B 109.5 . . ?
H35A C35 H35C 109.5 . . ?
H35B C35 H35C 109.5 . . ?
O43 C26 O42 124.4(10) . . ?
O43 C26 C39 117.0(11) . . ?
O42 C26 C39 118.5(12) . . ?
O38 C37 C45 120.1(10) . . ?
O46 C37 O38 115.7(10) . . ?
O46 C37 C45 124.3(10) . . ?
C37 O46 Mn18 94.5(6) . 2_666 ?
N1 C30 H30 117.9 . . ?
N1 C30 C38 124.2(13) . . ?
C38 C30 H30 117.9 . . ?
C26 C39 H39A 109.5 . . ?
C26 C39 H39B 109.5 . . ?
C26 C39 H39C 109.5 . . ?
H39A C39 H39B 109.5 . . ?
H39A C39 H39C 109.5 . . ?
H39B C39 H39C 109.5 . . ?
C13 C34 H34A 109.5 . . ?
C13 C34 H34B 109.5 . . ?
C13 C34 H34C 109.5 . . ?
H34A C34 H34B 109.5 . . ?
H34A C34 H34C 109.5 . . ?
H34B C34 H34C 109.5 . . ?
N1 C41 H41 119.4 . . ?
N1 C41 C46 121.1(14) . . ?
C46 C41 H41 119.4 . . ?
C30 C38 H38 120.2 . . ?
C43 C38 C30 119.7(16) . . ?
C43 C38 H38 120.2 . . ?
C38 C43 H43 121.2 . . ?
C38 C43 C46 117.6(14) . . ?
C46 C43 H43 121.2 . . ?
O37 C42 H42A 109.5 . . ?
O37 C42 H42B 109.5 . . ?
O37 C42 H42C 109.5 . . ?
H42A C42 H42B 109.5 . . ?
H42A C42 H42C 109.5 . . ?
H42B C42 H42C 109.5 . . ?
C37 C45 H45A 109.5 . . ?
C37 C45 H45B 109.5 . . ?
C37 C45 H45C 109.5 . . ?
H45A C45 H45B 109.5 . . ?
H45A C45 H45C 109.5 . . ?
H45B C45 H45C 109.5 . . ?
C41 C46 C43 118.9(14) . . ?
C41 C46 H46 120.6 . . ?
C43 C46 H46 120.6 . . ?
C22 O48 Mn18 113.5(8) . . ?
C22 C48 H48A 109.5 . . ?
C22 C48 H48B 109.5 . . ?
C22 C48 H48C 109.5 . . ?
H48A C48 H48B 109.5 . . ?
H48A C48 H48C 109.5 . . ?
H48B C48 H48C 109.5 . . ?

loop_
_geom_bond_atom_site_label_1
_geom_bond_atom_site_label_2
_geom_bond_distance
_geom_bond_site_symmetry_2
_geom_bond_publ_flag
Mn9 Mn9 3.124(2) 2_666 ?
Mn9 Mn5 3.1365(16) 2_666 ?
Mn9 Mn5 2.8716(16) . ?
Mn9 Mn11 3.0601(16) . ?
Mn9 Mn12 3.1126(18) . ?
Mn9 Mn15 3.0955(17) 2_666 ?
Mn9 O3 1.938(5) . ?
Mn9 O25 1.922(5) . ?
Mn9 O27 1.958(5) . ?
Mn9 O10 2.096(6) . ?
Mn9 O15 2.424(5) 2_666 ?
Mn9 O15 1.943(5) . ?
Mn5 Mn11 3.0988(16) 2_666 ?
Mn5 Mn12 3.0405(18) 2_666 ?
Mn5 Mn15 2.9682(19) . ?
Mn5 Mn16 3.0955(17) . ?
Mn5 O3 1.892(5) . ?
Mn5 O13 1.954(5) 2_666 ?
Mn5 O27 2.305(5) 2_666 ?
Mn5 O29 2.295(6) . ?
Mn5 O15 1.904(5) . ?
Mn5 O18 1.935(5) . ?
Mn11 Mn13 3.2352(19) . ?
Mn11 Mn12 2.8540(18) . ?
Mn11 Mn16 3.2141(18) 2_666 ?
Mn11 O25 1.932(5) . ?
Mn11 O13 1.937(6) . ?
Mn11 O27 2.370(5) . ?
Mn11 O33 1.963(5) . ?
Mn11 O35 1.903(6) . ?
Mn11 O34 2.139(6) . ?
Mn8 Mn13 3.1674(17) . ?
Mn8 O10 2.151(5) . ?
Mn8 O29 2.170(5) . ?
Mn8 O15 2.387(5) . ?
Mn8 O31 2.193(5) 2_666 ?
Mn8 O26 2.110(6) . ?
Mn8 O37 2.144(6) 2_666 ?
Mn13 O27 2.324(5) . ?
Mn13 O10 2.171(5) . ?
Mn13 O31 2.238(6) 2_666 ?
Mn13 O35 2.126(6) . ?
Mn13 O30 2.117(6) . ?
Mn13 O38 2.095(6) . ?
Mn12 Mn15 3.1793(18) . ?
Mn12 O25 1.914(6) . ?
Mn12 O13 1.977(5) . ?
Mn12 O15 2.332(5) 2_666 ?
Mn12 O22 1.990(6) . ?
Mn12 O37 1.904(6) . ?
Mn12 O41 2.092(6) . ?
Mn15 O3 1.938(5) . ?
Mn15 O27 1.959(5) 2_666 ?
Mn15 O15 2.465(5) 2_666 ?
Mn15 O31 1.960(6) . ?
Mn15 O22 1.983(6) . ?
Mn15 O45 2.049(9) . ?
Mn16 O13 2.214(5) 2_666 ?
Mn16 O18 2.265(6) . ?
Mn16 O33 2.274(6) 2_666 ?
Mn16 O39 2.145(6) . ?
Mn16 O43 2.089(6) . ?
Mn16 N1 2.194(9) . ?
Mn18 O18 2.259(6) . ?
Mn18 O33 2.225(6) 2_666 ?
Mn18 O38 2.292(7) 2_666 ?
Mn18 O42 2.100(7) . ?
Mn18 O45 2.426(12) . ?
Mn18 O46 2.329(9) 2_666 ?
Mn18 O48 2.119(11) . ?
O10 C29 1.438(9) . ?
O29 C3 1.289(9) . ?
O31 C10 1.432(10) . ?
O18 C27 1.422(9) . ?
O33 C33 1.452(10) . ?
O22 C15 1.433(9) . ?
O35 C18 1.417(10) . ?
O26 C13 1.255(10) . ?
O37 C42 1.344(13) . ?
O30 C13 1.264(11) . ?
O39 C3 1.244(9) . ?
O34 C25 1.263(12) . ?
O41 C25 1.248(12) . ?
O38 C37 1.243(11) . ?
O43 C26 1.247(14) . ?
O42 C26 1.252(14) . ?
O45 C22 1.266(17) . ?
N1 C30 1.272(15) . ?
N1 C41 1.334(14) . ?
C3 C31 1.493(12) . ?
C25 C35 1.510(12) . ?
C13 C34 1.510(13) . ?
C27 H27A 0.9800 . ?
C27 H27B 0.9800 . ?
C27 H27C 0.9800 . ?
C10 H10A 0.9800 . ?
C10 H10B 0.9800 . ?
C10 H10C 0.9800 . ?
C29 H29A 0.9800 . ?
C29 H29B 0.9800 . ?
C29 H29C 0.9800 . ?
C15 H15A 0.9800 . ?
C15 H15B 0.9800 . ?
C15 H15C 0.9800 . ?
C31 H31A 0.9800 . ?
C31 H31B 0.9800 . ?
C31 H31C 0.9800 . ?
C18 H18A 0.9800 . ?
C18 H18B 0.9800 . ?
C18 H18C 0.9800 . ?
C33 H33A 0.9800 . ?
C33 H33B 0.9800 . ?
C33 H33C 0.9800 . ?
C22 O48 1.45(2) . ?
C22 C48 1.33(2) . ?
C35 H35A 0.9800 . ?
C35 H35B 0.9800 . ?
C35 H35C 0.9800 . ?
C26 C39 1.500(13) . ?
C37 O46 1.230(13) . ?
C37 C45 1.507(16) . ?
C30 H30 0.9500 . ?
C30 C38 1.416(18) . ?
C39 H39A 0.9800 . ?
C39 H39B 0.9800 . ?
C39 H39C 0.9800 . ?
C34 H34A 0.9800 . ?
C34 H34B 0.9800 . ?
C34 H34C 0.9800 . ?
C41 H41 0.9500 . ?
C41 C46 1.402(18) . ?
C38 H38 0.9500 . ?
C38 C43 1.311(19) . ?
C43 H43 0.9500 . ?
C43 C46 1.42(2) . ?
C42 H42A 0.9800 . ?
C42 H42B 0.9800 . ?
C42 H42C 0.9800 . ?
C45 H45A 0.9800 . ?
C45 H45B 0.9800 . ?
C45 H45C 0.9800 . ?
C46 H46 0.9500 . ?
C48 H48A 0.9800 . ?
C48 H48B 0.9800 . ?
C48 H48C 0.9800 . ?

loop_
_geom_torsion_atom_site_label_1
_geom_torsion_atom_site_label_2
_geom_torsion_atom_site_label_3
_geom_torsion_atom_site_label_4
_geom_torsion
_geom_torsion_site_symmetry_1
_geom_torsion_site_symmetry_2
_geom_torsion_site_symmetry_3
_geom_torsion_site_symmetry_4
_geom_torsion_publ_flag
Mn9 Mn5 O3 Mn9 -57.22(17) 2_666 . . . ?
Mn9 Mn5 O3 Mn15 110.3(3) . . . . ?
Mn9 Mn5 O3 Mn15 53.12(16) 2_666 . . . ?
Mn5 O29 C3 O39 1.6(12) . . . . ?
Mn5 O29 C3 C31 -178.2(6) . . . . ?
Mn11 Mn5 O3 Mn9 -95.7(2) 2_666 . . . ?
Mn11 Mn5 O3 Mn15 14.7(3) 2_666 . . . ?
Mn11 O34 C25 O41 -11.6(14) . . . . ?
Mn11 O34 C25 C35 165.4(7) . . . . ?
Mn8 O29 C3 O39 -125.6(8) . . . . ?
Mn8 O29 C3 C31 54.7(10) . . . . ?
Mn8 O26 C13 O30 -13.2(14) . . . . ?
Mn8 O26 C13 C34 166.1(8) . . . . ?
Mn13 O30 C13 O26 10.0(15) . . . . ?
Mn13 O30 C13 C34 -169.3(8) . . . . ?
Mn13 O38 C37 O46 -170.5(10) . . . . ?
Mn13 O38 C37 C45 8(2) . . . . ?
Mn12 Mn5 O3 Mn9 -20.4(3) 2_666 . . . ?
Mn12 Mn5 O3 Mn15 89.9(2) 2_666 . . . ?
Mn12 O41 C25 O34 9.0(15) . . . . ?
Mn12 O41 C25 C35 -168.1(7) . . . . ?
Mn15 Mn5 O3 Mn9 -110.3(3) . . . . ?
Mn15 O45 C22 O48 163.3(13) . . . . ?
Mn15 O45 C22 C48 -2(6) . . . . ?
Mn16 Mn5 O3 Mn9 168.77(11) . . . . ?
Mn16 Mn5 O3 Mn15 -80.9(3) . . . . ?
Mn16 O39 C3 O29 6.7(13) . . . . ?
Mn16 O39 C3 C31 -173.5(6) . . . . ?
Mn16 O43 C26 O42 17.4(16) . . . . ?
Mn16 O43 C26 C39 -164.7(7) . . . . ?
Mn16 N1 C30 C38 178.2(9) . . . . ?
Mn16 N1 C41 C46 -177.3(9) . . . . ?
Mn18 O38 C37 O46 0.3(14) 2_666 . . . ?
Mn18 O38 C37 C45 179.3(13) 2_666 . . . ?
Mn18 O42 C26 O43 -12.6(18) . . . . ?
Mn18 O42 C26 C39 169.5(7) . . . . ?
Mn18 O45 C22 O48 7.9(11) . . . . ?
Mn18 O45 C22 C48 -157(4) . . . . ?
O13 Mn5 O3 Mn9 -73.0(9) 2_666 . . . ?
O13 Mn5 O3 Mn15 37.3(9) 2_666 . . . ?
O27 Mn5 O3 Mn9 -96.2(2) 2_666 . . . ?
O27 Mn5 O3 Mn15 14.18(19) 2_666 . . . ?
O29 Mn5 O3 Mn9 79.7(2) . . . . ?
O29 Mn5 O3 Mn15 -169.94(19) . . . . ?
O15 Mn5 O3 Mn9 -6.3(2) . . . . ?
O15 Mn5 O3 Mn15 104.1(2) . . . . ?
O18 Mn5 O3 Mn9 172.9(2) . . . . ?
O18 Mn5 O3 Mn15 -76.7(2) . . . . ?
O38 C37 O46 Mn18 -0.3(14) . . . 2_666 ?
O45 C22 O48 Mn18 -9.6(13) . . . . ?
N1 C30 C38 C43 -1(2) . . . . ?
N1 C41 C46 C43 -1(2) . . . . ?
C30 N1 C41 C46 1.7(17) . . . . ?
C30 C38 C43 C46 1(2) . . . . ?
C41 N1 C30 C38 -0.9(18) . . . . ?
C38 C43 C46 C41 -1(2) . . . . ?
C45 C37 O46 Mn18 -179.2(14) . . . 2_666 ?
C48 C22 O48 Mn18 164.3(11) . . . . ?

loop_
_smtbx_masks_void_nr
_smtbx_masks_void_average_x
_smtbx_masks_void_average_y
_smtbx_masks_void_average_z
_smtbx_masks_void_volume
_smtbx_masks_void_count_electrons
_smtbx_masks_void_content
1 -0.023 -0.190 0.123 94.5 20.1 '1 CH3OH'
2 0.023 0.190 0.877 94.5 25.3 '1 CH3OH'
